data_1502611
loop_
_publ_author_name
'Grillet, Francois'
'Huang, Chaofeng'
'Brummond, Kay M.'

_publ_section_title
;
 An allenic Pauson-Khand approach to 6,12-guaianolides.
;
_journal_issue 23
_journal_name_full 'Organic letters'
_journal_page_first 6304
_journal_page_last 6307
_journal_paper_doi 10.1021/ol2028515
_journal_volume 13
_journal_year 2011
_chemical_formula_sum 'C14 H14 O3'
_chemical_formula_weight 230.25
_chemical_name_systematic
; 
 ? 
;
_space_group_IT_number 2
_symmetry_cell_setting triclinic
_symmetry_space_group_name_Hall '-P 1'
_symmetry_space_group_name_H-M 'P -1'
_atom_sites_solution_hydrogens geom
_atom_sites_solution_primary direct
_atom_sites_solution_secondary difmap
_audit_creation_method SHELXL-97
_cell_angle_alpha 112.308(4)
_cell_angle_beta 107.086(4)
_cell_angle_gamma 97.024(5)
_cell_formula_units_Z 2
_cell_length_a 8.107(2)
_cell_length_b 8.585(2)
_cell_length_c 9.637(2)
_cell_measurement_reflns_used 1824
_cell_measurement_temperature 295(2)
_cell_measurement_theta_max 27.62
_cell_measurement_theta_min 2.46
_cell_volume 572.0(2)
_computing_cell_refinement 'Bruker SMART'
_computing_data_collection 'Bruker SMART'
_computing_data_reduction 'Bruker SAINT'
_computing_molecular_graphics 'Bruker SHELXTL'
_computing_publication_material 'Bruker SHELXTL'
_computing_structure_refinement 'SHELXL-97 (Sheldrick, 1997)'
_computing_structure_solution 'SHELXS-97 (Sheldrick, 1990)'
_diffrn_ambient_temperature 295(2)
_diffrn_measured_fraction_theta_full 0.998
_diffrn_measured_fraction_theta_max 0.998
_diffrn_measurement_device_type 'Bruker Smart Apex CCD'
_diffrn_measurement_method 'phi and omega scans'
_diffrn_radiation_monochromator graphite
_diffrn_radiation_source 'fine-focus sealed tube'
_diffrn_radiation_type MoK\a
_diffrn_radiation_wavelength 0.71073
_diffrn_reflns_av_R_equivalents 0.0211
_diffrn_reflns_av_sigmaI/netI 0.0244
_diffrn_reflns_limit_h_max 9
_diffrn_reflns_limit_h_min -9
_diffrn_reflns_limit_k_max 10
_diffrn_reflns_limit_k_min -10
_diffrn_reflns_limit_l_max 11
_diffrn_reflns_limit_l_min -11
_diffrn_reflns_number 4915
_diffrn_reflns_theta_full 26.00
_diffrn_reflns_theta_max 26.00
_diffrn_reflns_theta_min 2.46
_exptl_absorpt_coefficient_mu 0.093
_exptl_absorpt_correction_T_max 0.9889
_exptl_absorpt_correction_T_min 0.9779
_exptl_absorpt_correction_type multi-scan
_exptl_absorpt_process_details 'Bruker Sadabs'
_exptl_crystal_colour colorless
_exptl_crystal_density_diffrn 1.337
_exptl_crystal_density_method 'not measured'
_exptl_crystal_description block
_exptl_crystal_F_000 244
_exptl_crystal_size_max 0.24
_exptl_crystal_size_mid 0.24
_exptl_crystal_size_min 0.12
_refine_diff_density_max 0.341
_refine_diff_density_min -0.240
_refine_diff_density_rms 0.079
_refine_ls_extinction_method none
_refine_ls_goodness_of_fit_ref 1.850
_refine_ls_hydrogen_treatment mixed
_refine_ls_matrix_type full
_refine_ls_number_parameters 162
_refine_ls_number_reflns 2238
_refine_ls_number_restraints 0
_refine_ls_restrained_S_all 1.850
_refine_ls_R_factor_all 0.0774
_refine_ls_R_factor_gt 0.0670
_refine_ls_shift/su_max 0.011
_refine_ls_shift/su_mean 0.001
_refine_ls_structure_factor_coef Fsqd
_refine_ls_weighting_details 'calc w=1/[\s^2^(Fo^2^)+(0.0780P)^2^+0.0000P] where P=(Fo^2^+2Fc^2^)/3'
_refine_ls_weighting_scheme calc
_refine_ls_wR_factor_gt 0.2023
_refine_ls_wR_factor_ref 0.2095
_reflns_number_gt 1805
_reflns_number_total 2238
_reflns_threshold_expression >2sigma(I)
_cod_data_source_file ol2028515_si_002.cif
_cod_data_source_block fgb718s
_cod_original_cell_volume 572.1(2)
_cod_database_code 1502611

loop_
_symmetry_equiv_pos_as_xyz
'x, y, z'
'-x, -y, -z'

loop_
_atom_site_label
_atom_site_type_symbol
_atom_site_fract_x
_atom_site_fract_y
_atom_site_fract_z
_atom_site_U_iso_or_equiv
_atom_site_adp_type
_atom_site_occupancy
_atom_site_symmetry_multiplicity
_atom_site_calc_flag
_atom_site_refinement_flags
O1 O 0.2776(2) 1.0488(2) 0.0886(2) 0.0719(6) Uani 1 1 d .
C1 C 0.1708(3) 0.9808(3) -0.0685(3) 0.0582(6) Uani 1 1 d .
O2 O 0.1128(3) 1.0716(3) -0.1295(2) 0.0834(7) Uani 1 1 d .
C2 C 0.1449(3) 0.7905(3) -0.1388(3) 0.0610(7) Uani 1 1 d .
O3 O 0.8776(2) 1.2366(2) 0.5842(2) 0.0776(6) Uani 1 1 d .
C3 C 0.2739(3) 0.7515(3) -0.0159(3) 0.0559(6) Uani 1 1 d .
H3A H 0.3868 0.7585 -0.0342 0.067 Uiso 1 1 calc R
C4 C 0.2194(5) 0.5783(4) -0.0169(4) 0.0856(9) Uani 1 1 d .
H4A H 0.0943 0.5574 -0.0297 0.103 Uiso 1 1 calc R
H4B H 0.2267 0.4903 -0.1128 0.103 Uiso 1 1 calc R
C5 C 0.3150(5) 0.5477(4) 0.1189(4) 0.0927(10) Uani 1 1 d .
H5A H 0.3270 0.4296 0.0743 0.111 Uiso 1 1 calc R
H5B H 0.2367 0.5485 0.1782 0.111 Uiso 1 1 calc R
C6 C 0.4935(3) 0.6594(3) 0.2397(3) 0.0562(6) Uani 1 1 d .
H6A H 0.5693 0.5999 0.2783 0.067 Uiso 1 1 calc R
C7 C 0.5633(3) 0.8301(3) 0.3020(3) 0.0477(5) Uani 1 1 d .
C8 C 0.7449(3) 0.9245(3) 0.4316(3) 0.0555(6) Uani 1 1 d .
H8A H 0.8381 0.8916 0.3915 0.067 Uiso 1 1 calc R
H8B H 0.7572 0.8995 0.5237 0.067 Uiso 1 1 calc R
C9 C 0.7541(3) 1.1135(3) 0.4765(3) 0.0526(6) Uani 1 1 d .
C10 C 0.5903(3) 1.1257(3) 0.3684(3) 0.0494(6) Uani 1 1 d .
C11 C 0.4837(3) 0.9626(3) 0.2681(2) 0.0465(5) Uani 1 1 d .
C12 C 0.3033(3) 0.9106(3) 0.1389(3) 0.0558(6) Uani 1 1 d .
H12A H 0.2110 0.8878 0.1806 0.067 Uiso 1 1 calc R
C13 C 0.0222(5) 0.6848(5) -0.2821(4) 0.0864(10) Uani 1 1 d .
H13A H -0.001(4) 0.541(5) -0.326(4) 0.104(10) Uiso 1 1 d .
H13B H -0.060(5) 0.728(5) -0.345(4) 0.114(12) Uiso 1 1 d .
C14 C 0.5646(4) 1.3010(3) 0.3868(3) 0.0629(7) Uani 1 1 d .
H14B H 0.4521 1.2866 0.3076 0.094 Uiso 1 1 calc R
H14C H 0.6598 1.3626 0.3717 0.094 Uiso 1 1 calc R
H14A H 0.5653 1.3664 0.4930 0.094 Uiso 1 1 calc R

loop_
_atom_site_aniso_label
_atom_site_aniso_U_11
_atom_site_aniso_U_22
_atom_site_aniso_U_33
_atom_site_aniso_U_23
_atom_site_aniso_U_13
_atom_site_aniso_U_12
O1 0.0760(12) 0.0526(10) 0.0642(11) 0.0210(8) -0.0022(9) 0.0255(9)
C1 0.0488(13) 0.0657(15) 0.0587(14) 0.0320(12) 0.0113(11) 0.0157(11)
O2 0.0814(14) 0.0838(14) 0.0837(13) 0.0483(11) 0.0105(11) 0.0293(11)
C2 0.0580(14) 0.0658(16) 0.0493(13) 0.0253(11) 0.0107(11) 0.0055(11)
O3 0.0649(12) 0.0590(11) 0.0718(12) 0.0175(9) -0.0051(9) 0.0044(9)
C3 0.0552(13) 0.0505(13) 0.0488(12) 0.0179(10) 0.0099(10) 0.0061(10)
C4 0.084(2) 0.0550(16) 0.0817(19) 0.0277(15) -0.0048(15) -0.0072(14)
C5 0.096(2) 0.0543(16) 0.097(2) 0.0386(16) -0.0014(17) -0.0102(15)
C6 0.0629(15) 0.0442(12) 0.0629(14) 0.0264(11) 0.0193(11) 0.0190(11)
C7 0.0513(12) 0.0445(12) 0.0508(12) 0.0234(10) 0.0180(10) 0.0179(9)
C8 0.0526(13) 0.0548(14) 0.0574(13) 0.0273(11) 0.0128(11) 0.0186(10)
C9 0.0504(13) 0.0486(13) 0.0506(12) 0.0195(10) 0.0118(10) 0.0106(10)
C10 0.0549(13) 0.0405(11) 0.0486(11) 0.0184(9) 0.0151(10) 0.0130(9)
C11 0.0478(12) 0.0425(12) 0.0453(12) 0.0178(9) 0.0121(9) 0.0161(9)
C12 0.0543(14) 0.0561(14) 0.0536(13) 0.0214(11) 0.0163(11) 0.0210(11)
C13 0.085(2) 0.082(2) 0.0627(17) 0.0319(16) -0.0047(15) -0.0001(16)
C14 0.0721(16) 0.0407(13) 0.0636(14) 0.0176(11) 0.0145(12) 0.0176(11)

loop_
_atom_type_symbol
_atom_type_description
_atom_type_scat_dispersion_real
_atom_type_scat_dispersion_imag
_atom_type_scat_source
C C 0.0033 0.0016 'International Tables Vol C Tables 4.2.6.8 and 6.1.1.4'
H H 0.0000 0.0000 'International Tables Vol C Tables 4.2.6.8 and 6.1.1.4'
O O 0.0106 0.0060 'International Tables Vol C Tables 4.2.6.8 and 6.1.1.4'

loop_
_geom_angle_atom_site_label_1
_geom_angle_atom_site_label_2
_geom_angle_atom_site_label_3
_geom_angle
C1 O1 C12 110.56(18)
O2 C1 O1 121.6(2)
O2 C1 C2 130.3(2)
O1 C1 C2 108.2(2)
C13 C2 C1 122.1(3)
C13 C2 C3 130.6(3)
C1 C2 C3 107.2(2)
C2 C3 C4 117.0(2)
C2 C3 C12 100.76(19)
C4 C3 C12 115.9(2)
C2 C3 H3A 107.5
C4 C3 H3A 107.5
C12 C3 H3A 107.5
C5 C4 C3 119.7(2)
C5 C4 H4A 107.4
C3 C4 H4A 107.4
C5 C4 H4B 107.4
C3 C4 H4B 107.4
H4A C4 H4B 106.9
C4 C5 C6 123.0(2)
C4 C5 H5A 106.6
C6 C5 H5A 106.6
C4 C5 H5B 106.6
C6 C5 H5B 106.6
H5A C5 H5B 106.5
C7 C6 C5 130.8(2)
C7 C6 H6A 114.6
C5 C6 H6A 114.6
C6 C7 C11 129.3(2)
C6 C7 C8 123.8(2)
C11 C7 C8 106.89(18)
C7 C8 C9 104.13(18)
C7 C8 H8A 110.9
C9 C8 H8A 110.9
C7 C8 H8B 110.9
C9 C8 H8B 110.9
H8A C8 H8B 108.9
O3 C9 C10 125.8(2)
O3 C9 C8 125.7(2)
C10 C9 C8 108.51(19)
C11 C10 C9 108.6(2)
C11 C10 C14 131.7(2)
C9 C10 C14 119.7(2)
C10 C11 C7 111.66(19)
C10 C11 C12 127.7(2)
C7 C11 C12 120.59(19)
O1 C12 C11 110.77(19)
O1 C12 C3 104.47(18)
C11 C12 C3 114.17(19)
O1 C12 H12A 109.1
C11 C12 H12A 109.1
C3 C12 H12A 109.1
C2 C13 H13A 119.6(16)
C2 C13 H13B 122(2)
H13A C13 H13B 118(3)
C10 C14 H14B 109.5
C10 C14 H14C 109.5
H14B C14 H14C 109.5
C10 C14 H14A 109.5
H14B C14 H14A 109.5
H14C C14 H14A 109.5

loop_
_geom_bond_atom_site_label_1
_geom_bond_atom_site_label_2
_geom_bond_distance
O1 C1 1.349(3)
O1 C12 1.458(3)
C1 O2 1.204(3)
C1 C2 1.471(4)
C2 C13 1.319(4)
C2 C3 1.506(3)
O3 C9 1.223(3)
C3 C4 1.494(4)
C3 C12 1.520(3)
C3 H3A 0.9800
C4 C5 1.448(4)
C4 H4A 0.9700
C4 H4B 0.9700
C5 C6 1.481(4)
C5 H5A 0.9700
C5 H5B 0.9700
C6 C7 1.326(3)
C6 H6A 0.9300
C7 C11 1.468(3)
C7 C8 1.498(3)
C8 C9 1.498(3)
C8 H8A 0.9700
C8 H8B 0.9700
C9 C10 1.471(3)
C10 C11 1.352(3)
C10 C14 1.495(3)
C11 C12 1.496(3)
C12 H12A 0.9800
C13 H13A 1.12(3)
C13 H13B 0.97(4)
C14 H14B 0.9600
C14 H14C 0.9600
C14 H14A 0.9600
